data_8107145
loop_
_publ_author_name
'Fan, Zhuo-Wen'
'Wang, Liang-Liang'
'Cui, Kuo'
'Meng, Ying'
'Liu, Ji-Zhi'

_publ_section_title
;
 Crystal structure of
 catena-poly-[(1-cyclopropyl-6-fluoro-4-oxo-7-(piperazin-1-ium-1-yl)-1,4-dihydroquinoline-3-carboxylate-\k
 2 O,O&#x2032;)-(\m2-4,4&#x2032;-sulfonyldibenzoato-\k 4
 O,O&#x2032;:O&#x2032;&#x2032;,O&#x2032;&#x2032;&#x2032;)zinc(II)]
 hemihydrate, C31H27ZnFN3O9.5S
;
_journal_issue 4
_journal_name_full 'Zeitschrift f\"ur Kristallographie - New Crystal Structures'
_journal_page_first 1203
_journal_page_last 1205
_journal_paper_doi 10.1515/ncrs-2016-0132
_journal_volume 231
_journal_year 2016
_chemical_formula_moiety '(C31 H26 F N3 O9 S Zn), 0.5H2 O'
_chemical_formula_sum 'C31 H27 F N3 O9.5 S Zn'
_chemical_formula_weight 710.01
_space_group_crystal_system triclinic
_space_group_IT_number 2
_space_group_name_Hall '-P 1'
_space_group_name_H-M_alt 'P -1'
_atom_sites_solution_hydrogens geom
_atom_sites_solution_primary direct
_atom_sites_solution_secondary difmap
_cell_angle_alpha 93.998(3)
_cell_angle_beta 109.121(3)
_cell_angle_gamma 112.773(3)
_cell_formula_units_Z 2
_cell_length_a 10.6434(4)
_cell_length_b 12.6191(4)
_cell_length_c 12.8532(5)
_cell_measurement_reflns_used 4242
_cell_measurement_temperature 293(2)
_cell_measurement_theta_max 28.3830
_cell_measurement_theta_min 3.0600
_cell_volume 1465.16(11)
_computing_cell_refinement 'Bruker FRAMBO'
_computing_data_collection 'Bruker FRAMBO'
_computing_data_reduction 'Bruker SAINT'
_computing_molecular_graphics 'Olex2 (Dolomanov et al., 2009)'
_computing_publication_material 'Olex2 (Dolomanov et al., 2009)'
_computing_structure_refinement 'XL (Sheldrick, 2008)'
_computing_structure_solution 'SHELXS-97 (Sheldrick, 1990)'
_diffrn_ambient_temperature 293(2)
_diffrn_measured_fraction_theta_full 0.999
_diffrn_measured_fraction_theta_max 0.999
_diffrn_measurement_device_type 'multiwire proportional'
_diffrn_measurement_method 'phi and omega scans'
_diffrn_radiation_monochromator graphite
_diffrn_radiation_type MoK\a
_diffrn_radiation_wavelength 0.71073
_diffrn_reflns_av_R_equivalents 0.0216
_diffrn_reflns_av_unetI/netI 0.0359
_diffrn_reflns_limit_h_max 12
_diffrn_reflns_limit_h_min -12
_diffrn_reflns_limit_k_max 14
_diffrn_reflns_limit_k_min -15
_diffrn_reflns_limit_l_max 15
_diffrn_reflns_limit_l_min -15
_diffrn_reflns_number 10610
_diffrn_reflns_theta_full 25.00
_diffrn_reflns_theta_max 25.00
_diffrn_reflns_theta_min 2.75
_diffrn_source 'fine-focus sealed tube'
_exptl_absorpt_coefficient_mu 0.981
_exptl_absorpt_correction_T_max 1.00000
_exptl_absorpt_correction_T_min 0.83721
_exptl_absorpt_correction_type multi-scan
_exptl_absorpt_process_details crystalclear
_exptl_crystal_colour colorless
_exptl_crystal_density_diffrn 1.609
_exptl_crystal_density_method 'not measured'
_exptl_crystal_description block
_exptl_crystal_F_000 730
_exptl_crystal_size_max 0.18
_exptl_crystal_size_mid 0.17
_exptl_crystal_size_min 0.17
_refine_diff_density_max 0.586
_refine_diff_density_min -0.392
_refine_diff_density_rms 0.063
_refine_ls_extinction_method none
_refine_ls_goodness_of_fit_ref 1.032
_refine_ls_hydrogen_treatment constr
_refine_ls_matrix_type full
_refine_ls_number_parameters 424
_refine_ls_number_reflns 5155
_refine_ls_number_restraints 0
_refine_ls_restrained_S_all 1.032
_refine_ls_R_factor_all 0.0438
_refine_ls_R_factor_gt 0.0354
_refine_ls_shift/su_max 0.001
_refine_ls_shift/su_mean 0.000
_refine_ls_structure_factor_coef Fsqd
_refine_ls_weighting_details 'calc w=1/[\s^2^(Fo^2^)+(0.0511P)^2^+1.0814P] where P=(Fo^2^+2Fc^2^)/3'
_refine_ls_weighting_scheme calc
_refine_ls_wR_factor_gt 0.0943
_refine_ls_wR_factor_ref 0.1012
_reflns_number_gt 4443
_reflns_number_total 5155
_reflns_threshold_expression >2sigma(I)
_cod_data_source_file suppl_ncrs-2016-0132_suppl.cif
_cod_data_source_block a
_cod_original_cell_volume 1465.16(9)
_cod_database_code 8107145
_olex2_refinement_description
;
1. Fixed Uiso
 At 1.2 times of:
  All C(H) groups, All C(H,H) groups, All N(H,H) groups
 At 1.5 times of:
  All O(H,H) groups
2. Others
 Fixed Sof: O1W(0.5) H1WA(0.5) H1WB(0.5)
3.a Riding coordinates:
 O1W(H1WA,H1WB)
3.b Ternary CH refined with riding coordinates:
 C11(H11)
3.c Secondary CH2 refined with riding coordinates:
 C12(H12A,H12B), C13(H13A,H13B), C14(H14A,H14B), C15(H15A,H15B), C16(H16A,
 H16B), C17(H17A,H17B), N2(H2A,H2B)
3.d Aromatic/amide H refined with riding coordinates:
 C1(H1), C5(H5), C8(H8), C20(H20), C21(H21), C23(H23), C24(H24), C26(H26),
 C27(H27), C29(H29), C30(H30)
;
_olex2_submission_special_instructions 'No special instructions were received'

loop_
_space_group_symop_id
_space_group_symop_operation_xyz
1 'x, y, z'
2 '-x, -y, -z'

loop_
_atom_site_label
_atom_site_type_symbol
_atom_site_fract_x
_atom_site_fract_y
_atom_site_fract_z
_atom_site_U_iso_or_equiv
_atom_site_adp_type
_atom_site_occupancy
_atom_site_calc_flag
_atom_site_disorder_assembly
_atom_site_disorder_group
_atom_site_refinement_flags_posn
Zn1 Zn 0.58187(3) 0.69208(3) 0.27263(3) 0.02572(11) Uani 1 d . . .
C1 C 1.0199(3) 0.6662(2) 0.3479(2) 0.0239(6) Uani 1 d . . .
H1 H 1.1073 0.7343 0.3854 0.029 Uiso 1 calc . . R
C2 C 0.8918(3) 0.6787(2) 0.3076(2) 0.0220(5) Uani 1 d . . .
C3 C 0.7561(3) 0.5751(2) 0.2474(2) 0.0215(5) Uani 1 d . . .
C4 C 0.7699(3) 0.4673(2) 0.2246(2) 0.0218(5) Uani 1 d . . .
C5 C 0.6458(3) 0.3641(2) 0.1559(2) 0.0270(6) Uani 1 d . . .
H5 H 0.5562 0.3666 0.1189 0.032 Uiso 1 calc . . R
C6 C 0.6560(3) 0.2607(2) 0.1432(2) 0.0275(6) Uani 1 d . . .
C7 C 0.7868(3) 0.2482(2) 0.1987(2) 0.0253(6) Uani 1 d . . .
C8 C 0.9113(3) 0.3516(2) 0.2593(2) 0.0237(6) Uani 1 d . . .
H8 H 1.0017 0.3491 0.2921 0.028 Uiso 1 calc . . R
C9 C 0.9045(3) 0.4604(2) 0.2726(2) 0.0216(5) Uani 1 d . . .
C10 C 0.9052(3) 0.8014(2) 0.3324(2) 0.0244(6) Uani 1 d . . .
C11 C 1.1723(3) 0.5618(2) 0.3936(2) 0.0287(6) Uani 1 d . . .
H11 H 1.2280 0.5608 0.3464 0.034 Uiso 1 calc . . R
C12 C 1.2604(3) 0.6289(3) 0.5130(3) 0.0438(8) Uani 1 d . . .
H12A H 1.3669 0.6688 0.5370 0.053 Uiso 1 calc . . R
H12B H 1.2184 0.6695 0.5481 0.053 Uiso 1 calc . . R
C13 C 1.1895(3) 0.4981(3) 0.4868(3) 0.0371(7) Uani 1 d . . .
H13A H 1.1044 0.4589 0.5059 0.044 Uiso 1 calc . . R
H13B H 1.2529 0.4583 0.4948 0.044 Uiso 1 calc . . R
C14 C 0.9250(3) 0.1296(3) 0.2468(3) 0.0323(7) Uani 1 d . . .
H14A H 1.0068 0.1953 0.2411 0.039 Uiso 1 calc . . R
H14B H 0.9203 0.0573 0.2105 0.039 Uiso 1 calc . . R
C15 C 0.9535(3) 0.1302(2) 0.3699(3) 0.0335(7) Uani 1 d . . .
H15A H 1.0411 0.1178 0.4043 0.040 Uiso 1 calc . . R
H15B H 0.9715 0.2065 0.4088 0.040 Uiso 1 calc . . R
C16 C 0.6831(3) 0.0385(3) 0.3168(3) 0.0378(7) Uani 1 d . . .
H16A H 0.6804 0.1091 0.3489 0.045 Uiso 1 calc . . R
H16B H 0.6022 -0.0295 0.3206 0.045 Uiso 1 calc . . R
C17 C 0.6657(3) 0.0362(3) 0.1950(3) 0.0396(8) Uani 1 d . . .
H17A H 0.6645 -0.0360 0.1623 0.048 Uiso 1 calc . . R
H17B H 0.5724 0.0372 0.1523 0.048 Uiso 1 calc . . R
C18 C 0.6235(3) 0.7554(3) 0.4892(3) 0.0344(7) Uani 1 d . . .
C19 C 0.6630(3) 0.7586(2) 0.6134(2) 0.0261(6) Uani 1 d . . .
C20 C 0.7280(3) 0.8669(3) 0.6884(3) 0.0365(7) Uani 1 d . . .
H20 H 0.7422 0.9353 0.6612 0.044 Uiso 1 calc . . R
C21 C 0.7716(3) 0.8734(3) 0.8031(3) 0.0371(7) Uani 1 d . . .
H21 H 0.8174 0.9461 0.8537 0.044 Uiso 1 calc . . R
C22 C 0.7466(3) 0.7714(2) 0.8419(2) 0.0242(6) Uani 1 d . . .
C23 C 0.6805(3) 0.6623(2) 0.7689(2) 0.0288(6) Uani 1 d . . .
H23 H 0.6637 0.5939 0.7963 0.035 Uiso 1 calc . . R
C24 C 0.6396(3) 0.6567(3) 0.6540(2) 0.0296(6) Uani 1 d . . .
H24 H 0.5962 0.5841 0.6037 0.036 Uiso 1 calc . . R
C25 C 0.9572(3) 0.7461(2) 1.0251(2) 0.0244(6) Uani 1 d . . .
C26 C 1.0911(3) 0.8276(2) 1.0286(2) 0.0287(6) Uani 1 d . . .
H26 H 1.0983 0.8963 1.0034 0.034 Uiso 1 calc . . R
C27 C 1.2144(3) 0.8064(2) 1.0699(2) 0.0292(6) Uani 1 d . . .
H27 H 1.3052 0.8609 1.0731 0.035 Uiso 1 calc . . R
C28 C 1.2018(3) 0.7031(2) 1.1065(2) 0.0258(6) Uani 1 d . . .
C29 C 1.0654(3) 0.6191(2) 1.0963(2) 0.0289(6) Uani 1 d . . .
H29 H 1.0568 0.5483 1.1171 0.035 Uiso 1 calc . . R
C30 C 0.9415(3) 0.6399(2) 1.0551(2) 0.0285(6) Uani 1 d . . .
H30 H 0.8495 0.5836 1.0478 0.034 Uiso 1 calc . . R
C31 C 1.3369(3) 0.6835(3) 1.1618(2) 0.0294(6) Uani 1 d . . .
O1 O 0.62815(19) 0.56972(16) 0.21410(16) 0.0274(4) Uani 1 d . . .
O1W O 0.3642(6) 0.8897(5) 0.4404(6) 0.0766(19) Uani 0.50 d . . .
H1WA H 0.4227 0.9590 0.4417 0.115 Uiso 0.50 d . . R
H1WB H 0.3893 0.8402 0.4153 0.115 Uiso 0.50 d . . R
O2 O 0.7869(2) 0.81559(16) 0.30430(17) 0.0313(5) Uani 1 d . . .
O3 O 1.0290(2) 0.88487(16) 0.38041(18) 0.0347(5) Uani 1 d . . .
O4 O 0.5990(2) 0.6627(2) 0.42671(18) 0.0436(5) Uani 1 d . . .
O5 O 0.6196(3) 0.8443(2) 0.4545(2) 0.0557(7) Uani 1 d . . .
O6 O 0.8585(2) 0.90190(19) 1.04393(17) 0.0403(5) Uani 1 d . . .
O7 O 0.6910(2) 0.6908(2) 1.01129(17) 0.0402(5) Uani 1 d . . .
O8 O 1.4614(2) 0.76548(19) 1.17832(19) 0.0397(5) Uani 1 d . . .
O9 O 1.3246(2) 0.5913(2) 1.1941(2) 0.0460(6) Uani 1 d . . .
N1 N 1.0294(2) 0.56339(18) 0.33774(19) 0.0226(5) Uani 1 d . . .
N2 N 0.8264(3) 0.0369(2) 0.3828(2) 0.0331(6) Uani 1 d . . .
H2A H 0.8403 0.0463 0.4564 0.040 Uiso 1 calc . . R
H2B H 0.8221 -0.0339 0.3598 0.040 Uiso 1 calc . . R
N3 N 0.7874(3) 0.13834(19) 0.1872(2) 0.0282(5) Uani 1 d . . .
F1 F 0.53431(19) 0.16519(14) 0.07082(16) 0.0451(5) Uani 1 d . . .
S2 S 0.80440(7) 0.78075(6) 0.98937(6) 0.02726(17) Uani 1 d . . .

loop_
_atom_site_aniso_label
_atom_site_aniso_U_11
_atom_site_aniso_U_22
_atom_site_aniso_U_33
_atom_site_aniso_U_23
_atom_site_aniso_U_13
_atom_site_aniso_U_12
Zn1 0.02550(19) 0.02612(19) 0.02551(19) 0.00595(14) 0.00537(14) 0.01486(14)
C1 0.0222(13) 0.0206(13) 0.0241(14) 0.0035(11) 0.0066(11) 0.0068(11)
C2 0.0241(13) 0.0208(13) 0.0203(14) 0.0049(11) 0.0065(11) 0.0108(11)
C3 0.0252(14) 0.0223(13) 0.0180(13) 0.0064(11) 0.0077(11) 0.0114(11)
C4 0.0233(13) 0.0199(13) 0.0239(14) 0.0060(11) 0.0086(11) 0.0112(11)
C5 0.0231(14) 0.0253(14) 0.0295(16) 0.0035(12) 0.0045(12) 0.0126(12)
C6 0.0276(14) 0.0197(13) 0.0253(15) 0.0003(11) 0.0028(12) 0.0072(11)
C7 0.0338(15) 0.0240(14) 0.0219(14) 0.0064(11) 0.0103(12) 0.0164(12)
C8 0.0244(14) 0.0226(14) 0.0283(15) 0.0083(11) 0.0102(12) 0.0138(11)
C9 0.0206(13) 0.0222(13) 0.0218(14) 0.0063(11) 0.0081(11) 0.0090(11)
C10 0.0295(15) 0.0191(13) 0.0245(15) 0.0066(11) 0.0094(12) 0.0110(12)
C11 0.0184(13) 0.0336(15) 0.0365(17) 0.0091(13) 0.0111(12) 0.0130(12)
C12 0.0242(16) 0.0445(19) 0.048(2) 0.0012(16) -0.0027(14) 0.0156(14)
C13 0.0327(16) 0.0462(19) 0.0371(18) 0.0142(15) 0.0095(14) 0.0245(15)
C14 0.0392(17) 0.0259(15) 0.0416(18) 0.0056(13) 0.0182(14) 0.0221(13)
C15 0.0341(16) 0.0238(15) 0.0371(18) 0.0053(13) 0.0072(13) 0.0128(13)
C16 0.0375(17) 0.0274(15) 0.050(2) 0.0125(14) 0.0190(15) 0.0135(13)
C17 0.0386(17) 0.0219(15) 0.044(2) 0.0050(14) 0.0045(14) 0.0093(13)
C18 0.0290(16) 0.0480(19) 0.0278(16) 0.0133(15) 0.0102(13) 0.0182(14)
C19 0.0216(13) 0.0335(15) 0.0224(14) 0.0083(12) 0.0048(11) 0.0139(12)
C20 0.0483(19) 0.0308(16) 0.0329(17) 0.0152(14) 0.0137(14) 0.0201(14)
C21 0.0493(19) 0.0272(15) 0.0298(17) 0.0025(13) 0.0086(14) 0.0180(14)
C22 0.0219(13) 0.0297(15) 0.0191(14) 0.0039(11) 0.0034(11) 0.0131(11)
C23 0.0308(15) 0.0252(14) 0.0256(15) 0.0086(12) 0.0058(12) 0.0111(12)
C24 0.0296(15) 0.0280(15) 0.0242(15) 0.0025(12) 0.0054(12) 0.0103(12)
C25 0.0238(14) 0.0297(14) 0.0162(13) 0.0032(11) 0.0022(11) 0.0131(12)
C26 0.0294(15) 0.0263(14) 0.0260(15) 0.0071(12) 0.0042(12) 0.0130(12)
C27 0.0241(14) 0.0292(15) 0.0289(16) 0.0067(12) 0.0063(12) 0.0095(12)
C28 0.0274(14) 0.0304(15) 0.0176(14) 0.0033(11) 0.0034(11) 0.0153(12)
C29 0.0374(16) 0.0254(14) 0.0245(15) 0.0089(12) 0.0076(12) 0.0174(13)
C30 0.0273(14) 0.0292(15) 0.0257(15) 0.0085(12) 0.0084(12) 0.0103(12)
C31 0.0345(17) 0.0367(16) 0.0205(15) 0.0056(12) 0.0064(12) 0.0225(14)
O1 0.0209(10) 0.0246(10) 0.0328(11) 0.0005(8) 0.0035(8) 0.0127(8)
O1W 0.043(3) 0.055(3) 0.143(6) 0.041(4) 0.041(3) 0.026(3)
O2 0.0275(10) 0.0206(10) 0.0439(13) 0.0049(9) 0.0088(9) 0.0131(8)
O3 0.0274(11) 0.0215(10) 0.0414(13) 0.0019(9) 0.0038(9) 0.0056(9)
O4 0.0514(14) 0.0499(14) 0.0232(11) 0.0069(10) 0.0086(10) 0.0208(11)
O5 0.0790(18) 0.0656(17) 0.0383(14) 0.0311(13) 0.0241(13) 0.0427(15)
O6 0.0494(13) 0.0425(12) 0.0285(12) -0.0033(10) 0.0054(10) 0.0294(11)
O7 0.0308(11) 0.0621(15) 0.0324(12) 0.0186(11) 0.0132(9) 0.0228(11)
O8 0.0280(11) 0.0439(13) 0.0449(13) 0.0153(10) 0.0064(10) 0.0188(10)
O9 0.0451(13) 0.0439(13) 0.0564(16) 0.0206(12) 0.0135(11) 0.0301(11)
N1 0.0172(11) 0.0206(11) 0.0289(13) 0.0057(9) 0.0072(9) 0.0085(9)
N2 0.0417(14) 0.0217(12) 0.0329(14) 0.0073(10) 0.0094(11) 0.0146(11)
N3 0.0348(13) 0.0194(11) 0.0287(13) 0.0041(10) 0.0085(11) 0.0136(10)
F1 0.0362(10) 0.0240(9) 0.0476(11) -0.0059(8) -0.0093(8) 0.0091(8)
S2 0.0266(4) 0.0366(4) 0.0201(4) 0.0051(3) 0.0054(3) 0.0183(3)

loop_
_atom_type_symbol
_atom_type_description
_atom_type_scat_dispersion_real
_atom_type_scat_dispersion_imag
_atom_type_scat_source
C C 0.0033 0.0016 'International Tables Vol C Tables 4.2.6.8 and 6.1.1.4'
H H 0.0000 0.0000 'International Tables Vol C Tables 4.2.6.8 and 6.1.1.4'
F F 0.0171 0.0103 'International Tables Vol C Tables 4.2.6.8 and 6.1.1.4'
N N 0.0061 0.0033 'International Tables Vol C Tables 4.2.6.8 and 6.1.1.4'
O O 0.0106 0.0060 'International Tables Vol C Tables 4.2.6.8 and 6.1.1.4'
S S 0.1246 0.1234 'International Tables Vol C Tables 4.2.6.8 and 6.1.1.4'
Zn Zn 0.2839 1.4301 'International Tables Vol C Tables 4.2.6.8 and 6.1.1.4'

loop_
_geom_angle_atom_site_label_1
_geom_angle_atom_site_label_2
_geom_angle_atom_site_label_3
_geom_angle
_geom_angle_site_symmetry_1
_geom_angle_site_symmetry_3
O1 Zn1 C31 116.22(8) . 1_454
O1 Zn1 O2 90.49(7) . .
O1 Zn1 O4 100.66(9) . .
O1 Zn1 O8 125.58(9) . 1_454
O1 Zn1 O9 98.85(8) . 1_454
O2 Zn1 C31 130.54(9) . 1_454
O2 Zn1 O9 159.78(8) . 1_454
O4 Zn1 C31 112.06(9) . 1_454
O4 Zn1 O2 101.67(9) . .
O4 Zn1 O8 128.14(9) . 1_454
O4 Zn1 O9 94.21(9) . 1_454
O8 Zn1 C31 30.38(9) 1_454 1_454
O8 Zn1 O2 100.17(8) 1_454 .
O8 Zn1 O9 59.85(8) 1_454 1_454
O9 Zn1 C31 29.54(9) 1_454 1_454
C2 C1 H1 117.5 . .
N1 C1 H1 117.5 . .
N1 C1 C2 125.0(2) . .
C1 C2 C3 118.5(2) . .
C1 C2 C10 116.4(2) . .
C3 C2 C10 125.1(2) . .
C2 C3 C4 115.9(2) . .
O1 C3 C2 126.3(2) . .
O1 C3 C4 117.8(2) . .
C5 C4 C3 120.3(2) . .
C5 C4 C9 117.7(2) . .
C9 C4 C3 122.0(2) . .
C4 C5 H5 119.9 . .
C6 C5 C4 120.2(2) . .
C6 C5 H5 119.9 . .
C5 C6 C7 123.6(2) . .
C5 C6 F1 117.4(2) . .
F1 C6 C7 118.9(2) . .
C8 C7 C6 115.8(2) . .
C8 C7 N3 123.5(2) . .
N3 C7 C6 120.7(2) . .
C7 C8 H8 119.2 . .
C7 C8 C9 121.6(2) . .
C9 C8 H8 119.2 . .
C4 C9 C8 120.7(2) . .
N1 C9 C4 118.1(2) . .
N1 C9 C8 121.2(2) . .
O2 C10 C2 118.4(2) . .
O3 C10 C2 119.4(2) . .
O3 C10 O2 122.2(2) . .
C12 C11 H11 116.5 . .
C12 C11 C13 59.8(2) . .
C13 C11 H11 116.5 . .
N1 C11 H11 116.5 . .
N1 C11 C12 117.2(2) . .
N1 C11 C13 118.3(2) . .
C11 C12 H12A 117.8 . .
C11 C12 H12B 117.8 . .
H12A C12 H12B 114.9 . .
C13 C12 C11 60.2(2) . .
C13 C12 H12A 117.8 . .
C13 C12 H12B 117.8 . .
C11 C13 H13A 117.8 . .
C11 C13 H13B 117.8 . .
C12 C13 C11 60.0(2) . .
C12 C13 H13A 117.8 . .
C12 C13 H13B 117.8 . .
H13A C13 H13B 114.9 . .
H14A C14 H14B 107.9 . .
C15 C14 H14A 109.1 . .
C15 C14 H14B 109.1 . .
N3 C14 H14A 109.1 . .
N3 C14 H14B 109.1 . .
N3 C14 C15 112.3(2) . .
C14 C15 H15A 109.4 . .
C14 C15 H15B 109.4 . .
H15A C15 H15B 108.0 . .
N2 C15 C14 111.0(2) . .
N2 C15 H15A 109.4 . .
N2 C15 H15B 109.4 . .
H16A C16 H16B 108.2 . .
C17 C16 H16A 109.7 . .
C17 C16 H16B 109.7 . .
N2 C16 H16A 109.7 . .
N2 C16 H16B 109.7 . .
N2 C16 C17 109.7(2) . .
C16 C17 H17A 109.5 . .
C16 C17 H17B 109.5 . .
H17A C17 H17B 108.1 . .
N3 C17 C16 110.7(2) . .
N3 C17 H17A 109.5 . .
N3 C17 H17B 109.5 . .
O4 C18 C19 117.2(3) . .
O5 C18 C19 118.9(3) . .
O5 C18 O4 123.9(3) . .
C20 C19 C18 118.7(3) . .
C24 C19 C18 121.5(3) . .
C24 C19 C20 119.8(3) . .
C19 C20 H20 120.0 . .
C21 C20 C19 120.1(3) . .
C21 C20 H20 120.0 . .
C20 C21 H21 120.3 . .
C22 C21 C20 119.4(3) . .
C22 C21 H21 120.3 . .
C21 C22 C23 121.6(3) . .
C21 C22 S2 119.0(2) . .
C23 C22 S2 119.4(2) . .
C22 C23 H23 120.6 . .
C22 C23 C24 118.7(3) . .
C24 C23 H23 120.6 . .
C19 C24 H24 119.8 . .
C23 C24 C19 120.4(3) . .
C23 C24 H24 119.8 . .
C26 C25 C30 121.4(2) . .
C26 C25 S2 119.7(2) . .
C30 C25 S2 118.8(2) . .
C25 C26 H26 120.3 . .
C25 C26 C27 119.5(3) . .
C27 C26 H26 120.3 . .
C26 C27 H27 120.2 . .
C26 C27 C28 119.6(3) . .
C28 C27 H27 120.2 . .
C27 C28 C31 120.4(3) . .
C29 C28 C27 120.2(2) . .
C29 C28 C31 119.3(3) . .
C28 C29 H29 119.8 . .
C28 C29 C30 120.3(3) . .
C30 C29 H29 119.8 . .
C25 C30 C29 118.7(3) . .
C25 C30 H30 120.6 . .
C29 C30 H30 120.6 . .
C28 C31 Zn1 168.8(2) . 1_656
O8 C31 Zn1 53.48(14) . 1_656
O8 C31 C28 118.2(3) . .
O9 C31 Zn1 68.52(16) . 1_656
O9 C31 C28 120.0(3) . .
O9 C31 O8 121.8(3) . .
C3 O1 Zn1 123.40(17) . .
H1WA O1W H1WB 109.5 . .
C10 O2 Zn1 126.94(17) . .
C18 O4 Zn1 108.5(2) . .
C31 O8 Zn1 96.15(17) . 1_656
C31 O9 Zn1 81.94(18) . 1_656
C1 N1 C9 119.8(2) . .
C1 N1 C11 119.2(2) . .
C9 N1 C11 121.0(2) . .
C15 N2 C16 112.7(2) . .
C15 N2 H2A 109.0 . .
C15 N2 H2B 109.0 . .
C16 N2 H2A 109.0 . .
C16 N2 H2B 109.0 . .
H2A N2 H2B 107.8 . .
C7 N3 C14 118.8(2) . .
C7 N3 C17 119.6(2) . .
C14 N3 C17 107.7(2) . .
C22 S2 C25 104.77(12) . .
O6 S2 C22 107.55(13) . .
O6 S2 C25 107.44(13) . .
O7 S2 C22 109.04(13) . .
O7 S2 C25 107.32(13) . .
O7 S2 O6 119.74(13) . .

loop_
_geom_bond_atom_site_label_1
_geom_bond_atom_site_label_2
_geom_bond_distance
_geom_bond_site_symmetry_2
Zn1 C31 2.483(3) 1_454
Zn1 O1 1.9652(18) .
Zn1 O2 2.0130(19) .
Zn1 O4 2.003(2) .
Zn1 O8 2.007(2) 1_454
Zn1 O9 2.334(2) 1_454
C1 H1 0.9300 .
C1 C2 1.366(4) .
C1 N1 1.341(3) .
C2 C3 1.435(4) .
C2 C10 1.500(4) .
C3 C4 1.444(4) .
C3 O1 1.259(3) .
C4 C5 1.402(4) .
C4 C9 1.402(3) .
C5 H5 0.9300 .
C5 C6 1.353(4) .
C6 C7 1.417(4) .
C6 F1 1.357(3) .
C7 C8 1.381(4) .
C7 N3 1.386(3) .
C8 H8 0.9300 .
C8 C9 1.404(4) .
C9 N1 1.393(3) .
C10 O2 1.278(3) .
C10 O3 1.237(3) .
C11 H11 0.9800 .
C11 C12 1.487(4) .
C11 C13 1.490(4) .
C11 N1 1.462(3) .
C12 H12A 0.9700 .
C12 H12B 0.9700 .
C12 C13 1.483(5) .
C13 H13A 0.9700 .
C13 H13B 0.9700 .
C14 H14A 0.9700 .
C14 H14B 0.9700 .
C14 C15 1.509(4) .
C14 N3 1.465(4) .
C15 H15A 0.9700 .
C15 H15B 0.9700 .
C15 N2 1.478(4) .
C16 H16A 0.9700 .
C16 H16B 0.9700 .
C16 C17 1.511(4) .
C16 N2 1.491(4) .
C17 H17A 0.9700 .
C17 H17B 0.9700 .
C17 N3 1.470(4) .
C18 C19 1.506(4) .
C18 O4 1.256(4) .
C18 O5 1.245(4) .
C19 C20 1.386(4) .
C19 C24 1.385(4) .
C20 H20 0.9300 .
C20 C21 1.379(4) .
C21 H21 0.9300 .
C21 C22 1.374(4) .
C22 C23 1.382(4) .
C22 S2 1.770(3) .
C23 H23 0.9300 .
C23 C24 1.384(4) .
C24 H24 0.9300 .
C25 C26 1.381(4) .
C25 C30 1.383(4) .
C25 S2 1.771(3) .
C26 H26 0.9300 .
C26 C27 1.382(4) .
C27 H27 0.9300 .
C27 C28 1.390(4) .
C28 C29 1.383(4) .
C28 C31 1.504(4) .
C29 H29 0.9300 .
C29 C30 1.386(4) .
C30 H30 0.9300 .
C31 Zn1 2.483(3) 1_656
C31 O8 1.263(4) .
C31 O9 1.237(4) .
O1W H1WA 0.8502 .
O1W H1WB 0.8501 .
O6 S2 1.437(2) .
O7 S2 1.426(2) .
O8 Zn1 2.007(2) 1_656
O9 Zn1 2.334(2) 1_656
N2 H2A 0.9000 .
N2 H2B 0.9000 .

loop_
_geom_torsion_atom_site_label_1
_geom_torsion_atom_site_label_2
_geom_torsion_atom_site_label_3
_geom_torsion_atom_site_label_4
_geom_torsion
_geom_torsion_site_symmetry_1
_geom_torsion_site_symmetry_2
_geom_torsion_site_symmetry_3
_geom_torsion_site_symmetry_4
C1 C2 C3 C4 -6.3(4) . . . .
C1 C2 C3 O1 173.0(2) . . . .
C1 C2 C10 O2 -174.4(2) . . . .
C1 C2 C10 O3 4.7(4) . . . .
C2 C1 N1 C9 6.6(4) . . . .
C2 C1 N1 C11 -174.7(3) . . . .
C2 C3 C4 C5 -173.1(2) . . . .
C2 C3 C4 C9 9.2(4) . . . .
C2 C3 O1 Zn1 -17.4(4) . . . .
C2 C10 O2 Zn1 19.9(3) . . . .
C3 C2 C10 O2 4.4(4) . . . .
C3 C2 C10 O3 -176.5(2) . . . .
C3 C4 C5 C6 -173.8(3) . . . .
C3 C4 C9 C8 172.7(2) . . . .
C3 C4 C9 N1 -4.4(4) . . . .
C4 C3 O1 Zn1 161.92(18) . . . .
C4 C5 C6 C7 1.8(4) . . . .
C4 C5 C6 F1 -176.5(2) . . . .
C4 C9 N1 C1 -3.5(4) . . . .
C4 C9 N1 C11 177.8(2) . . . .
C5 C4 C9 C8 -5.0(4) . . . .
C5 C4 C9 N1 177.8(2) . . . .
C5 C6 C7 C8 -6.5(4) . . . .
C5 C6 C7 N3 176.2(3) . . . .
C6 C7 C8 C9 5.3(4) . . . .
C6 C7 N3 C14 -179.6(3) . . . .
C6 C7 N3 C17 -44.3(4) . . . .
C7 C8 C9 C4 0.2(4) . . . .
C7 C8 C9 N1 177.3(2) . . . .
C8 C7 N3 C14 3.2(4) . . . .
C8 C7 N3 C17 138.5(3) . . . .
C8 C9 N1 C1 179.3(2) . . . .
C8 C9 N1 C11 0.7(4) . . . .
C9 C4 C5 C6 4.0(4) . . . .
C10 C2 C3 C4 174.9(2) . . . .
C10 C2 C3 O1 -5.8(4) . . . .
C12 C11 N1 C1 46.0(4) . . . .
C12 C11 N1 C9 -135.3(3) . . . .
C13 C11 N1 C1 114.5(3) . . . .
C13 C11 N1 C9 -66.8(3) . . . .
C14 C15 N2 C16 -50.2(3) . . . .
C15 C14 N3 C7 79.8(3) . . . .
C15 C14 N3 C17 -60.2(3) . . . .
C16 C17 N3 C7 -77.1(3) . . . .
C16 C17 N3 C14 62.6(3) . . . .
C17 C16 N2 C15 52.7(3) . . . .
C18 C19 C20 C21 -177.1(3) . . . .
C18 C19 C24 C23 178.3(2) . . . .
C19 C18 O4 Zn1 -170.98(18) . . . .
C19 C20 C21 C22 -1.6(5) . . . .
C20 C19 C24 C23 0.1(4) . . . .
C20 C21 C22 C23 0.8(4) . . . .
C20 C21 C22 S2 179.5(2) . . . .
C21 C22 C23 C24 0.4(4) . . . .
C21 C22 S2 C25 -108.5(2) . . . .
C21 C22 S2 O6 5.6(3) . . . .
C21 C22 S2 O7 136.8(2) . . . .
C22 C23 C24 C19 -0.9(4) . . . .
C23 C22 S2 C25 70.1(2) . . . .
C23 C22 S2 O6 -175.7(2) . . . .
C23 C22 S2 O7 -44.5(2) . . . .
C24 C19 C20 C21 1.1(4) . . . .
C25 C26 C27 C28 0.4(4) . . . .
C26 C25 C30 C29 4.1(4) . . . .
C26 C25 S2 C22 74.0(2) . . . .
C26 C25 S2 O6 -40.2(3) . . . .
C26 C25 S2 O7 -170.2(2) . . . .
C26 C27 C28 C29 3.4(4) . . . .
C26 C27 C28 C31 -174.2(3) . . . .
C27 C28 C29 C30 -3.5(4) . . . .
C27 C28 C31 Zn1 42.3(12) . . . 1_656
C27 C28 C31 O8 3.1(4) . . . .
C27 C28 C31 O9 -179.9(3) . . . .
C28 C29 C30 C25 -0.2(4) . . . .
C28 C31 O8 Zn1 171.3(2) . . . 1_656
C28 C31 O9 Zn1 -172.0(2) . . . 1_656
C29 C28 C31 Zn1 -135.3(10) . . . 1_656
C29 C28 C31 O8 -174.5(3) . . . .
C29 C28 C31 O9 2.4(4) . . . .
C30 C25 C26 C27 -4.2(4) . . . .
C30 C25 S2 C22 -109.6(2) . . . .
C30 C25 S2 O6 136.2(2) . . . .
C30 C25 S2 O7 6.2(3) . . . .
C31 Zn1 O1 C3 165.89(19) 1_454 . . .
C31 Zn1 O2 C10 -157.9(2) 1_454 . . .
C31 Zn1 O4 C18 -78.5(2) 1_454 . . .
C31 C28 C29 C30 174.1(2) . . . .
O1 Zn1 O2 C10 -31.8(2) . . . .
O1 Zn1 O4 C18 157.31(19) . . . .
O1 C3 C4 C5 7.5(4) . . . .
O1 C3 C4 C9 -170.2(2) . . . .
O2 Zn1 O1 C3 29.1(2) . . . .
O2 Zn1 O4 C18 64.6(2) . . . .
O3 C10 O2 Zn1 -159.1(2) . . . .
O4 Zn1 O1 C3 -72.9(2) . . . .
O4 Zn1 O2 C10 69.2(2) . . . .
O4 C18 C19 C20 163.2(3) . . . .
O4 C18 C19 C24 -15.0(4) . . . .
O5 C18 C19 C20 -15.5(4) . . . .
O5 C18 C19 C24 166.3(3) . . . .
O5 C18 O4 Zn1 7.6(4) . . . .
O8 Zn1 O1 C3 132.00(19) 1_454 . . .
O8 Zn1 O2 C10 -158.1(2) 1_454 . . .
O8 Zn1 O4 C18 -48.5(2) 1_454 . . .
O8 C31 O9 Zn1 4.9(3) . . . 1_656
O9 Zn1 O1 C3 -168.9(2) 1_454 . . .
O9 Zn1 O2 C10 -149.7(2) 1_454 . . .
O9 Zn1 O4 C18 -102.8(2) 1_454 . . .
O9 C31 O8 Zn1 -5.6(3) . . . 1_656
N1 C1 C2 C3 -1.4(4) . . . .
N1 C1 C2 C10 177.5(2) . . . .
N1 C11 C12 C13 108.5(3) . . . .
N1 C11 C13 C12 -106.7(3) . . . .
N2 C16 C17 N3 -59.2(3) . . . .
N3 C7 C8 C9 -177.4(2) . . . .
N3 C14 C15 N2 54.5(3) . . . .
F1 C6 C7 C8 171.8(2) . . . .
F1 C6 C7 N3 -5.5(4) . . . .
S2 C22 C23 C24 -178.2(2) . . . .
S2 C25 C26 C27 172.0(2) . . . .
S2 C25 C30 C29 -172.2(2) . . . .
